data_1565978
loop_
_publ_author_name
'Chen, Han'
'Xia, Zeming'
'Miao, Qian'

_publ_section_title
;
 Synthesis, aromatization and cavitates of an oxanorbornene-fused
 dibenzo[de,qr]tetracene nanobox
;
_journal_issue 8
_journal_name_full 'Chemical Science'
_journal_page_first 2280
_journal_page_last 2285
_journal_paper_doi 10.1039/D1SC06553J
_journal_volume 13
_journal_year 2022
_chemical_formula_sum 'C214 H136 Cl4 O4'
_chemical_formula_weight 2913.02
_chemical_name_common tetraepoxyoctabenzo[20]cyclacene-C60
_space_group_crystal_system monoclinic
_space_group_IT_number 13
_space_group_name_Hall '-P 2yc'
_space_group_name_H-M_alt 'P 1 2/c 1'
_atom_sites_solution_hydrogens geom
_audit_creation_method SHELXL-2018/3
_audit_update_record
;
2021-06-18 deposited with the CCDC.	2022-01-13 downloaded from the CCDC.
;
_cell_angle_alpha 90
_cell_angle_beta 100.952(4)
_cell_angle_gamma 90
_cell_formula_units_Z 2
_cell_length_a 16.9220(15)
_cell_length_b 17.1293(18)
_cell_length_c 27.104(3)
_cell_measurement_reflns_used 2446
_cell_measurement_temperature 162(2)
_cell_measurement_theta_max 15
_cell_measurement_theta_min 15
_cell_volume 7713.3(14)
_computing_cell_refinement 'BRUKER D8VENTURE DIFFRACTOMETER'
_computing_data_collection 'BRUKER D8VENTURE DIFFRACTOMETER'
_computing_data_reduction 'BRUKER D8VENTURE DIFFRACTOMETER'
_computing_molecular_graphics 'BRUKER SHELXTL'
_computing_publication_material 'BRUKER SHELXTL'
_computing_structure_refinement 'SHELXL-2018/3 (Sheldrick, 2018)'
_computing_structure_solution 'SHELXT 2014/5 (Sheldrick, 2014)'
_diffrn_ambient_temperature 162(2)
_diffrn_measured_fraction_theta_full 0.997
_diffrn_measured_fraction_theta_max 0.997
_diffrn_measurement_device_type 'BRUKER D8VENTURE DIFFRACTOMETER'
_diffrn_measurement_method 'PHI & OMEGA SCAN'
_diffrn_radiation_type MoK\a
_diffrn_radiation_wavelength 0.71073
_diffrn_reflns_av_R_equivalents 0.1774
_diffrn_reflns_av_unetI/netI 0.1036
_diffrn_reflns_Laue_measured_fraction_full 0.997
_diffrn_reflns_Laue_measured_fraction_max 0.997
_diffrn_reflns_limit_h_max 17
_diffrn_reflns_limit_h_min -20
_diffrn_reflns_limit_k_max 20
_diffrn_reflns_limit_k_min -20
_diffrn_reflns_limit_l_max 32
_diffrn_reflns_limit_l_min -32
_diffrn_reflns_number 118035
_diffrn_reflns_point_group_measured_fraction_full 0.997
_diffrn_reflns_point_group_measured_fraction_max 0.997
_diffrn_reflns_theta_full 25.242
_diffrn_reflns_theta_max 25.250
_diffrn_reflns_theta_min 2.378
_exptl_absorpt_coefficient_mu 0.140
_exptl_absorpt_correction_T_max 0.7456
_exptl_absorpt_correction_T_min 0.6687
_exptl_absorpt_correction_type multi-scan
_exptl_crystal_colour black
_exptl_crystal_density_diffrn 1.254
_exptl_crystal_description block
_exptl_crystal_F_000 3040
_exptl_crystal_size_max 0.400
_exptl_crystal_size_mid 0.300
_exptl_crystal_size_min 0.200
_refine_diff_density_max 0.929
_refine_diff_density_min -0.829
_refine_diff_density_rms 0.101
_refine_ls_extinction_method none
_refine_ls_goodness_of_fit_ref 1.050
_refine_ls_hydrogen_treatment constr
_refine_ls_matrix_type full
_refine_ls_number_parameters 1000
_refine_ls_number_reflns 13958
_refine_ls_number_restraints 94
_refine_ls_restrained_S_all 1.064
_refine_ls_R_factor_all 0.2620
_refine_ls_R_factor_gt 0.1808
_refine_ls_shift/su_max 0.059
_refine_ls_shift/su_mean 0.006
_refine_ls_structure_factor_coef Fsqd
_refine_ls_weighting_details 'w=1/[\s^2^(Fo^2^)+(0.1972P)^2^+52.2310P] where P=(Fo^2^+2Fc^2^)/3'
_refine_ls_weighting_scheme calc
_refine_ls_wR_factor_gt 0.4293
_refine_ls_wR_factor_ref 0.4849
_reflns_Friedel_coverage 0.000
_reflns_number_gt 7215
_reflns_number_total 13958
_reflns_threshold_expression 'I > 2\s(I)'
_cod_data_source_file d1sc06553j2.cif
_cod_data_source_block CH20BOXSQC60(LOW)
_cod_depositor_comments 'Adding full bibliography for 1565978--1565979.cif.'
_cod_original_sg_symbol_H-M 'P 2/c'
_cod_database_code 1565978
_shelx_shelxl_version_number 2018/3
_shelx_space_group_comment
;
The symmetry employed for this shelxl refinement is uniquely defined
by the following loop, which should always be used as a source of
symmetry information in preference to the above space-group names.
They are only intended as comments.
;
_shelx_estimated_absorpt_t_min 0.946
_shelx_estimated_absorpt_t_max 0.973

loop_
_space_group_symop_operation_xyz
'x, y, z'
'-x, y, -z+1/2'
'-x, -y, -z'
'x, -y, z-1/2'

loop_
_atom_site_label
_atom_site_type_symbol
_atom_site_fract_x
_atom_site_fract_y
_atom_site_fract_z
_atom_site_U_iso_or_equiv
_atom_site_adp_type
_atom_site_occupancy
_atom_site_site_symmetry_order
_atom_site_calc_flag
_atom_site_refinement_flags_posn
_atom_site_refinement_flags_adp
_atom_site_refinement_flags_occupancy
_atom_site_disorder_assembly
_atom_site_disorder_group
O1 O 0.1639(4) -0.4927(4) -0.0256(2) 0.072(2) Uani 1 1 d . . . . .
O2 O 0.0528(4) 0.2956(5) 0.0828(3) 0.077(2) Uani 1 1 d . . . . .
C1 C 0.2687(6) -0.4359(6) -0.0566(3) 0.052(2) Uani 1 1 d . . . . .
C2 C 0.2947(6) -0.4493(5) -0.0058(3) 0.050(2) Uani 1 1 d . . . . .
C3 C 0.1773(6) -0.4363(6) -0.0621(4) 0.059(3) Uani 1 1 d . . . . .
H3A H 0.146324 -0.444654 -0.096932 0.071 Uiso 1 1 calc R U . . .
C4 C 0.2198(6) -0.4584(6) 0.0162(3) 0.063(3) Uani 1 1 d . . . . .
H4A H 0.226425 -0.486706 0.049011 0.075 Uiso 1 1 calc R U . . .
C5 C 0.1592(5) -0.3608(6) -0.0368(3) 0.050(2) Uani 1 1 d . . . . .
C6 C 0.1888(5) -0.3766(7) 0.0158(3) 0.061(3) Uani 1 1 d . . . . .
C7 C 0.1900(5) -0.3195(6) 0.0499(3) 0.052(2) Uani 1 1 d . . . . .
H7A H 0.208067 -0.330516 0.084535 0.062 Uiso 1 1 calc R U . . .
C8 C 0.1338(5) -0.2907(6) -0.0535(3) 0.049(2) Uani 1 1 d . . . . .
H8A H 0.114140 -0.281965 -0.088287 0.059 Uiso 1 1 calc R U . . .
C9 C 0.1366(5) -0.2286(6) -0.0181(3) 0.048(2) Uani 1 1 d . . . . .
C10 C 0.1649(5) -0.2438(7) 0.0347(3) 0.057(3) Uani 1 1 d . . . . .
C11 C 0.1130(4) -0.1522(6) -0.0328(3) 0.047(2) Uani 1 1 d . . . . .
H11A H 0.091779 -0.143107 -0.067359 0.056 Uiso 1 1 calc R U . . .
C12 C 0.1699(5) -0.1817(6) 0.0674(3) 0.052(2) Uani 1 1 d . . . . .
H12A H 0.189343 -0.191427 0.102123 0.062 Uiso 1 1 calc R U . . .
C13 C 0.1186(4) -0.0891(6) -0.0003(3) 0.047(2) Uani 1 1 d . . . . .
C14 C 0.1481(5) -0.1045(7) 0.0527(3) 0.053(3) Uani 1 1 d . . . . .
C15 C 0.0980(4) -0.0105(6) -0.0172(3) 0.050(3) Uani 1 1 d . . . . .
C16 C 0.0776(4) 0.0091(6) -0.0674(3) 0.043(2) Uani 1 1 d . . . . .
H16A H 0.076068 -0.031422 -0.091476 0.051 Uiso 1 1 calc R U . . .
C17 C 0.0593(4) 0.0842(6) -0.0847(3) 0.044(2) Uani 1 1 d . . . . .
C18 C 0.0457(5) 0.1049(6) -0.1426(3) 0.055(3) Uani 1 1 d . . . . .
C19 C -0.0116(8) 0.1714(7) -0.1561(4) 0.083(4) Uani 1 1 d . . . . .
H19A H -0.063944 0.157541 -0.148177 0.124 Uiso 1 1 calc R U . . .
H19B H 0.009591 0.217753 -0.136906 0.124 Uiso 1 1 calc R U . . .
H19C H -0.017905 0.182369 -0.192149 0.124 Uiso 1 1 calc R U . . .
C20 C 0.1271(7) 0.1257(12) -0.1548(4) 0.132(7) Uani 1 1 d . . . . .
H20A H 0.164257 0.081848 -0.145884 0.198 Uiso 1 1 calc R U . . .
H20B H 0.120966 0.136593 -0.190832 0.198 Uiso 1 1 calc R U . . .
H20C H 0.148462 0.171976 -0.135588 0.198 Uiso 1 1 calc R U . . .
C21 C 0.0113(8) 0.0332(7) -0.1742(4) 0.087(4) Uani 1 1 d . . . . .
H21A H 0.048046 -0.011110 -0.165859 0.131 Uiso 1 1 calc R U . . .
H21B H -0.041422 0.019807 -0.166626 0.131 Uiso 1 1 calc R U . . .
H21C H 0.005552 0.045523 -0.209973 0.131 Uiso 1 1 calc R U . . .
C22 C 0.0590(4) 0.1441(6) -0.0504(3) 0.054(2) Uani 1 1 d . . . . .
H22A H 0.045891 0.195892 -0.061533 0.065 Uiso 1 1 calc R U . . .
C23 C 0.0787(4) 0.1262(6) 0.0019(3) 0.051(3) Uani 1 1 d . . . . .
C24 C 0.0810(5) 0.1858(6) 0.0384(3) 0.055(2) Uani 1 1 d . . . . .
C25 C 0.1103(5) 0.1714(7) 0.0884(3) 0.059(3) Uani 1 1 d . . . . .
C26 C 0.1387(5) 0.0975(6) 0.1062(3) 0.053(2) Uani 1 1 d . . . . .
C27 C 0.1327(4) 0.0330(6) 0.0716(3) 0.050(3) Uani 1 1 d . . . . .
C28 C 0.1009(4) 0.0503(6) 0.0188(3) 0.048(2) Uani 1 1 d . . . . .
C29 C 0.1798(5) 0.0858(7) 0.1571(3) 0.062(3) Uani 1 1 d . . . . .
H29A H 0.185981 0.128243 0.180093 0.074 Uiso 1 1 calc R U . . .
C30 C 0.2102(5) 0.0137(7) 0.1727(3) 0.055(3) Uani 1 1 d . . . . .
C31 C 0.1984(5) -0.0463(7) 0.1382(3) 0.057(3) Uani 1 1 d . . . . .
H31A H 0.218435 -0.096326 0.149440 0.068 Uiso 1 1 calc R U . . .
C32 C 0.1595(5) -0.0400(6) 0.0879(3) 0.047(2) Uani 1 1 d . . . . .
C33 C 0.2580(6) 0.0037(7) 0.2266(3) 0.069(3) Uani 1 1 d . . . . .
C34 C 0.2157(7) 0.0449(9) 0.2638(4) 0.093(4) Uani 1 1 d . . . . .
H34A H 0.208716 0.100190 0.254756 0.139 Uiso 1 1 calc R U . . .
H34B H 0.162853 0.020906 0.262930 0.139 Uiso 1 1 calc R U . . .
H34C H 0.248116 0.040147 0.297679 0.139 Uiso 1 1 calc R U . . .
C35 C 0.2693(12) -0.0818(9) 0.2399(4) 0.137(7) Uani 1 1 d . . . . .
H35A H 0.296681 -0.107730 0.215664 0.206 Uiso 1 1 calc R U . . .
H35B H 0.301905 -0.086938 0.273758 0.206 Uiso 1 1 calc R U . . .
H35C H 0.216643 -0.106179 0.239008 0.206 Uiso 1 1 calc R U . . .
C36 C 0.3392(7) 0.0444(9) 0.2287(4) 0.094(4) Uani 1 1 d . . . . .
H36A H 0.330155 0.099660 0.219943 0.141 Uiso 1 1 calc R U . . .
H36B H 0.371267 0.040152 0.262724 0.141 Uiso 1 1 calc R U . . .
H36C H 0.368001 0.019573 0.204777 0.141 Uiso 1 1 calc R U . . .
C37 C 0.0739(5) 0.2731(7) 0.0336(3) 0.062(3) Uani 1 1 d . . . . .
H37A H 0.036869 0.292883 0.002939 0.074 Uiso 1 1 calc R U . . .
C38 C 0.1190(5) 0.2541(7) 0.1124(4) 0.067(3) Uani 1 1 d . . . . .
H38A H 0.121965 0.255879 0.149573 0.080 Uiso 1 1 calc R U . . .
C39 C 0.1606(6) 0.3039(6) 0.0417(3) 0.055(2) Uani 1 1 d . . . . .
C40 C 0.1915(6) 0.2902(6) 0.0934(3) 0.059(3) Uani 1 1 d . . . . .
C41 C 0.2087(5) 0.3303(6) 0.0106(3) 0.051(2) Uani 1 1 d . . . . .
H41A H 0.187656 0.339842 -0.023921 0.062 Uiso 1 1 calc R U . . .
C42 C 0.2676(5) 0.3025(6) 0.1140(3) 0.057(3) Uani 1 1 d . . . . .
H42A H 0.285553 0.293996 0.148937 0.069 Uiso 1 1 calc R U . . .
C43 C 0.2927(5) 0.3437(5) 0.0312(3) 0.046(2) Uani 1 1 d . . . . .
C44 C 0.3221(5) 0.3282(5) 0.0843(3) 0.048(2) Uani 1 1 d . . . . .
C45 C 0.3485(5) 0.3669(5) 0.0027(3) 0.046(2) Uani 1 1 d . . . . .
H45A H 0.329399 0.377708 -0.031866 0.056 Uiso 1 1 calc R U . . .
C46 C 0.4317(5) 0.3755(5) 0.0216(3) 0.042(2) Uani 1 1 d . . . . .
C47 C 0.4887(5) 0.3953(4) -0.0098(3) 0.0391(19) Uani 1 1 d . . . . .
C48 C 0.4700(6) 0.3981(5) -0.0618(3) 0.044(2) Uani 1 1 d . . . . .
H48A H 0.416017 0.386485 -0.077204 0.053 Uiso 1 1 calc R U . . .
C49 C 0.5222(6) 0.4160(5) -0.0928(3) 0.048(2) Uani 1 1 d . . . . .
C50 C 0.4990(6) 0.4067(5) -0.1515(3) 0.054(2) Uani 1 1 d . . . . .
C51 C 0.5514(8) 0.4600(10) -0.1761(4) 0.116(6) Uani 1 1 d . . . . .
H51A H 0.608121 0.446065 -0.164686 0.174 Uiso 1 1 calc R U . . .
H51B H 0.537207 0.454210 -0.212724 0.174 Uiso 1 1 calc R U . . .
H51C H 0.542907 0.514279 -0.166961 0.174 Uiso 1 1 calc R U . . .
C52 C 0.4140(8) 0.4299(8) -0.1699(4) 0.091(4) Uani 1 1 d . . . . .
H52A H 0.378479 0.396273 -0.154522 0.137 Uiso 1 1 calc R U . . .
H52B H 0.406517 0.484368 -0.160744 0.137 Uiso 1 1 calc R U . . .
H52C H 0.400817 0.424298 -0.206507 0.137 Uiso 1 1 calc R U . . .
C53 C 0.5123(15) 0.3221(8) -0.1641(4) 0.178(11) Uani 1 1 d . . . . .
H53A H 0.568715 0.308030 -0.151680 0.267 Uiso 1 1 calc R U . . .
H53B H 0.477424 0.288523 -0.148264 0.267 Uiso 1 1 calc R U . . .
H53C H 0.499395 0.314949 -0.200666 0.267 Uiso 1 1 calc R U . . .
C54 C 0.5990(6) 0.4366(5) -0.0704(3) 0.054(2) Uani 1 1 d . . . . .
H54A H 0.635826 0.452699 -0.090866 0.065 Uiso 1 1 calc R U . . .
C55 C 0.6246(6) 0.4344(5) -0.0174(3) 0.046(2) Uani 1 1 d . . . . .
C56 C 0.5694(5) 0.4113(4) 0.0126(3) 0.0399(19) Uani 1 1 d . . . . .
C57 C 0.5979(5) 0.3985(4) 0.0660(3) 0.0375(19) Uani 1 1 d . . . . .
C58 C 0.5446(5) 0.3694(5) 0.0963(3) 0.0359(18) Uani 1 1 d . . . . .
C59 C 0.4600(5) 0.3625(5) 0.0749(3) 0.0392(19) Uani 1 1 d . . . . .
C60 C 0.4038(5) 0.3408(5) 0.1035(3) 0.042(2) Uani 1 1 d . . . . .
H60A H 0.422087 0.334150 0.138573 0.051 Uiso 1 1 calc R U . . .
C61 C 0.5750(5) 0.3500(5) 0.1452(3) 0.042(2) Uani 1 1 d . . . . .
H61A H 0.539062 0.330648 0.165315 0.050 Uiso 1 1 calc R U . . .
C62 C 0.6578(5) 0.3574(5) 0.1674(3) 0.047(2) Uani 1 1 d . . . . .
C63 C 0.7081(5) 0.3874(5) 0.1383(3) 0.044(2) Uani 1 1 d . . . . .
H63A H 0.763428 0.394594 0.152548 0.053 Uiso 1 1 calc R U . . .
C64 C 0.6799(5) 0.4080(5) 0.0878(3) 0.0421(19) Uani 1 1 d . . . . .
C65 C 0.6869(5) 0.3354(6) 0.2231(3) 0.054(2) Uani 1 1 d . . . . .
C66 C 0.6501(14) 0.2614(11) 0.2355(5) 0.195(12) Uani 1 1 d . . . . .
H66A H 0.591396 0.265157 0.225820 0.292 Uiso 1 1 calc R U . . .
H66B H 0.669474 0.218415 0.217104 0.292 Uiso 1 1 calc R U . . .
H66C H 0.664998 0.251691 0.271677 0.292 Uiso 1 1 calc R U . . .
C67 C 0.6592(15) 0.3988(10) 0.2549(5) 0.177(11) Uani 1 1 d . . . . .
H67A H 0.600490 0.403451 0.246324 0.265 Uiso 1 1 calc R U . . .
H67B H 0.675361 0.385291 0.290536 0.265 Uiso 1 1 calc R U . . .
H67C H 0.683882 0.448553 0.248413 0.265 Uiso 1 1 calc R U . . .
C68 C 0.7716(10) 0.331(2) 0.2368(6) 0.267(19) Uani 1 1 d . . . . .
H68A H 0.795423 0.380200 0.228500 0.401 Uiso 1 1 calc R U . . .
H68B H 0.786871 0.321362 0.273049 0.401 Uiso 1 1 calc R U . . .
H68C H 0.791347 0.288086 0.218476 0.401 Uiso 1 1 calc R U . . .
C69 C 0.5118(11) 0.0099(11) 0.3718(5) 0.101(4) Uani 1 1 d . U . . .
C70 C 0.5591(9) 0.0767(12) 0.3931(5) 0.107(5) Uani 1 1 d . . . . .
C71 C 0.6413(8) 0.0557(9) 0.4269(6) 0.093(4) Uani 1 1 d . . . . .
C72 C 0.6467(16) -0.0189(13) 0.4275(11) 0.196(15) Uani 1 1 d . . . . .
C73 C 0.5949(18) -0.0973(18) 0.4153(6) 0.213(18) Uani 1 1 d . . . . .
C74 C 0.6927(7) -0.0479(10) 0.4801(6) 0.084(4) Uani 1 1 d . U . . .
C75 C 0.6660(7) -0.1207(8) 0.4927(6) 0.089(4) Uani 1 1 d . . . . .
C76 C 0.6540(11) -0.1358(11) 0.5428(8) 0.122(5) Uani 1 1 d . U . . .
C77 C 0.6691(9) -0.0855(11) 0.5754(7) 0.112(5) Uani 1 1 d . U . . .
C78 C 0.6966(6) -0.0192(10) 0.5688(5) 0.081(3) Uani 1 1 d . U . . .
C79 C 0.6010(9) -0.0881(10) 0.6117(5) 0.099(4) Uani 1 1 d . U . . .
C80 C 0.5855(9) -0.0248(10) 0.6281(5) 0.093(4) Uani 1 1 d . U . . .
C81 C 0.6155(17) 0.0442(18) 0.6151(6) 0.219(18) Uani 1 1 d . . . . .
C82 C 0.6608(12) 0.0614(11) 0.5946(8) 0.151(10) Uani 1 1 d . . . . .
C83 C 0.5338(11) 0.1064(10) 0.6122(6) 0.100(4) Uani 1 1 d . U . . .
C84 C 0.474(4) 0.0575(19) 0.6186(10) 0.34(3) Uani 1 1 d . . . . .
C85 C 0.5371(12) 0.1646(12) 0.5780(9) 0.130(6) Uani 1 1 d . U . . .
C86 C 0.4587(10) 0.1882(9) 0.5433(7) 0.104(4) Uani 1 1 d . U . . .
C87 C 0.3955(12) 0.1475(11) 0.5509(8) 0.124(5) Uani 1 1 d . U . . .
C88 C 0.4707(12) 0.2035(11) 0.4967(9) 0.137(6) Uani 1 1 d . U . . .
C89 C 0.5538(18) 0.1953(8) 0.4884(17) 0.28(2) Uani 1 1 d . . . . .
C90 C 0.5900(19) 0.1738(10) 0.5459(7) 0.174(13) Uani 1 1 d . . . . .
C91 C 0.6612(9) 0.1175(9) 0.5587(7) 0.105(6) Uani 1 1 d . . . . .
C92 C 0.6918(7) 0.0827(12) 0.5167(7) 0.101(5) Uani 1 1 d . . . . .
C93 C 0.7113(6) 0.0096(10) 0.5215(9) 0.120(7) Uani 1 1 d . . . . .
C94 C 0.6533(10) 0.1161(9) 0.4662(10) 0.136(8) Uani 1 1 d . . . . .
C95 C 0.5979(11) 0.1686(8) 0.4679(8) 0.120(6) Uani 1 1 d . . . . .
C96 C 0.5198(10) 0.1416(9) 0.4094(6) 0.100(5) Uani 1 1 d . . . . .
C97 C 0.4423(14) 0.1480(12) 0.4102(8) 0.135(6) Uani 1 1 d . U . . .
C98 C 0.4188(10) 0.1810(8) 0.4524(6) 0.101(4) Uani 1 1 d . U . . .
C102 C 0.7973(10) 0.3757(10) 0.6392(6) 0.143(8) Uani 1 1 d D . . . .
H10A H 0.801878 0.392505 0.606408 0.171 Uiso 1 1 calc R U . . .
C103 C 0.8319(13) 0.4203(14) 0.6806(7) 0.31(3) Uani 1 1 d D . . . .
H10B H 0.859940 0.467221 0.676586 0.374 Uiso 1 1 calc R U . . .
C101 C 0.7562(9) 0.3069(9) 0.6449(7) 0.150(8) Uani 1 1 d D . . . .
H10C H 0.732455 0.276109 0.616883 0.181 Uiso 1 1 calc R U . . .
C105 C 0.768(2) 0.2965(15) 0.7890(7) 0.30(2) Uani 1 1 d D . . . .
H10D H 0.738946 0.247070 0.783997 0.449 Uiso 1 1 calc R U . . .
H10E H 0.819905 0.288387 0.812086 0.449 Uiso 1 1 calc R U . . .
H10F H 0.736530 0.335140 0.803360 0.449 Uiso 1 1 calc R U . . .
C104 C 0.8244(14) 0.3945(13) 0.7278(9) 0.35(3) Uani 1 1 d D . . . .
H10G H 0.848180 0.425329 0.755812 0.415 Uiso 1 1 calc R U . . .
C100 C 0.7517(10) 0.2855(10) 0.6942(7) 0.31(3) Uani 1 1 d D . . . .
H10H H 0.723768 0.238642 0.698543 0.375 Uiso 1 1 calc R U . . .
C99 C 0.7846(12) 0.3269(12) 0.7373(8) 0.32(3) Uani 1 1 d D . . . .
Cl1 Cl 0.8554(4) 0.4978(3) 0.3647(2) 0.158(2) Uani 1 1 d . . . . .
Cl2 Cl 1.0135(5) 0.6083(5) 0.3924(3) 0.251(5) Uani 1 1 d . . . . .
C107 C 0.9799(9) 0.5516(11) 0.4307(7) 0.128(6) Uani 1 1 d . . . . .
H10I H 1.024503 0.535536 0.457955 0.154 Uiso 1 1 calc R U . . .
H10J H 0.939432 0.579687 0.446044 0.154 Uiso 1 1 calc R U . . .
C106 C 0.9440(13) 0.4844(14) 0.4047(11) 0.209(13) Uani 1 1 d . . . . .
H10K H 0.935622 0.445065 0.429989 0.251 Uiso 1 1 calc R U . . .
H10L H 0.982805 0.461973 0.385472 0.251 Uiso 1 1 calc R U . . .

loop_
_atom_site_aniso_label
_atom_site_aniso_U_11
_atom_site_aniso_U_22
_atom_site_aniso_U_33
_atom_site_aniso_U_23
_atom_site_aniso_U_13
_atom_site_aniso_U_12
O1 0.077(5) 0.094(5) 0.045(4) 0.004(4) 0.012(3) -0.040(4)
O2 0.052(4) 0.123(7) 0.055(4) -0.036(4) 0.013(3) 0.009(4)
C1 0.061(6) 0.058(6) 0.036(5) -0.006(4) 0.008(4) -0.007(5)
C2 0.070(6) 0.048(5) 0.031(5) 0.007(4) 0.007(4) -0.011(5)
C3 0.070(7) 0.061(6) 0.045(5) 0.001(5) 0.007(5) -0.027(5)
C4 0.081(7) 0.072(7) 0.034(5) 0.007(5) 0.010(5) -0.011(6)
C5 0.033(5) 0.071(7) 0.044(5) 0.016(5) 0.003(4) -0.009(4)
C6 0.049(5) 0.110(9) 0.026(5) -0.004(5) 0.010(4) -0.033(6)
C7 0.057(6) 0.058(6) 0.042(5) 0.026(5) 0.013(4) -0.021(5)
C8 0.031(4) 0.086(7) 0.032(5) -0.021(5) 0.010(4) -0.023(4)
C9 0.027(4) 0.087(7) 0.029(4) 0.006(5) 0.000(3) -0.011(4)
C10 0.031(4) 0.119(9) 0.025(4) -0.020(5) 0.011(3) -0.035(5)
C11 0.020(4) 0.098(8) 0.023(4) -0.024(5) 0.008(3) -0.024(4)
C12 0.037(5) 0.083(7) 0.037(5) 0.014(5) 0.011(4) -0.029(5)
C13 0.023(4) 0.077(7) 0.043(5) 0.006(5) 0.011(3) -0.013(4)
C14 0.028(4) 0.105(8) 0.028(4) -0.018(5) 0.010(3) -0.037(5)
C15 0.016(4) 0.107(8) 0.027(4) -0.025(5) 0.008(3) -0.014(4)
C16 0.030(4) 0.061(6) 0.036(5) -0.010(4) 0.005(3) -0.015(4)
C17 0.010(3) 0.083(7) 0.041(5) -0.023(5) 0.010(3) -0.013(4)
C18 0.039(5) 0.099(8) 0.031(5) -0.003(5) 0.015(4) -0.010(5)
C19 0.137(11) 0.082(8) 0.034(6) 0.006(5) 0.026(6) 0.013(8)
C20 0.059(7) 0.30(2) 0.047(7) 0.020(10) 0.028(6) -0.045(10)
C21 0.120(10) 0.104(9) 0.027(5) -0.014(6) -0.014(6) 0.018(8)
C22 0.019(4) 0.096(8) 0.047(5) -0.003(5) 0.009(4) -0.010(4)
C23 0.013(4) 0.109(8) 0.029(4) -0.029(5) 0.002(3) -0.010(4)
C24 0.039(5) 0.082(7) 0.046(6) -0.017(5) 0.013(4) -0.007(5)
C25 0.038(5) 0.109(9) 0.030(5) -0.036(5) 0.009(4) -0.033(5)
C26 0.043(5) 0.079(7) 0.041(5) 0.005(5) 0.022(4) -0.018(5)
C27 0.022(4) 0.099(8) 0.032(4) -0.020(5) 0.013(3) -0.035(5)
C28 0.018(4) 0.078(7) 0.049(5) 0.006(5) 0.007(3) -0.016(4)
C29 0.050(5) 0.113(9) 0.022(4) -0.012(5) 0.006(4) -0.044(6)
C30 0.048(5) 0.087(8) 0.031(5) 0.006(5) 0.009(4) -0.036(5)
C31 0.047(5) 0.103(8) 0.022(4) -0.006(5) 0.011(4) -0.040(5)
C32 0.033(4) 0.085(7) 0.024(4) 0.011(4) 0.011(3) -0.017(4)
C33 0.076(7) 0.109(9) 0.019(4) -0.013(5) 0.003(4) -0.024(6)
C34 0.085(8) 0.160(13) 0.030(5) 0.002(7) 0.006(5) -0.042(8)
C35 0.25(2) 0.105(12) 0.036(7) 0.003(7) -0.026(9) -0.030(12)
C36 0.077(8) 0.166(13) 0.033(5) -0.006(7) -0.007(5) -0.041(8)
C37 0.035(5) 0.119(9) 0.026(5) -0.025(5) -0.006(4) 0.011(5)
C38 0.042(5) 0.116(9) 0.042(5) -0.023(6) 0.007(4) 0.000(6)
C39 0.056(6) 0.071(7) 0.038(5) -0.010(5) 0.007(4) 0.017(5)
C40 0.061(6) 0.082(7) 0.035(5) -0.028(5) 0.011(4) 0.006(5)
C41 0.054(5) 0.068(6) 0.029(4) -0.012(4) -0.001(4) 0.008(5)
C42 0.047(5) 0.092(8) 0.029(5) -0.028(5) -0.001(4) -0.001(5)
C43 0.053(5) 0.054(5) 0.032(4) -0.019(4) 0.008(4) 0.012(4)
C44 0.055(5) 0.058(6) 0.030(4) -0.016(4) 0.005(4) -0.009(4)
C45 0.060(6) 0.049(5) 0.026(4) -0.008(4) -0.003(4) 0.010(4)
C46 0.057(5) 0.043(5) 0.026(4) -0.002(4) 0.004(4) 0.007(4)
C47 0.064(5) 0.022(4) 0.029(4) -0.002(3) 0.004(4) -0.001(4)
C48 0.064(6) 0.043(5) 0.023(4) -0.004(4) 0.000(4) 0.003(4)
C49 0.087(7) 0.038(5) 0.018(4) 0.000(3) 0.009(4) -0.014(5)
C50 0.087(7) 0.054(6) 0.020(4) -0.005(4) 0.011(4) -0.016(5)
C51 0.110(10) 0.209(17) 0.026(5) 0.009(8) 0.005(6) -0.068(11)
C52 0.109(10) 0.131(11) 0.024(5) 0.006(6) -0.013(5) -0.032(8)
C53 0.39(3) 0.088(10) 0.028(6) -0.004(6) -0.020(11) 0.089(15)
C54 0.078(7) 0.054(6) 0.027(4) 0.009(4) 0.005(4) -0.014(5)
C55 0.071(6) 0.033(5) 0.030(4) 0.005(4) -0.001(4) -0.012(4)
C56 0.057(5) 0.028(4) 0.034(4) -0.001(3) 0.008(4) 0.001(4)
C57 0.058(5) 0.024(4) 0.028(4) -0.009(3) 0.001(4) 0.007(4)
C58 0.042(4) 0.039(5) 0.028(4) 0.001(3) 0.009(3) -0.004(3)
C59 0.050(5) 0.035(5) 0.032(4) -0.013(3) 0.006(4) 0.000(4)
C60 0.040(5) 0.057(5) 0.027(4) -0.010(4) -0.002(3) 0.002(4)
C61 0.050(5) 0.050(5) 0.024(4) -0.013(4) 0.002(3) 0.000(4)
C62 0.053(5) 0.050(5) 0.037(5) 0.000(4) 0.007(4) 0.005(4)
C63 0.046(5) 0.054(5) 0.030(4) -0.006(4) 0.002(4) 0.008(4)
C64 0.048(5) 0.047(5) 0.033(4) -0.004(4) 0.011(4) -0.005(4)
C65 0.053(5) 0.073(7) 0.032(5) 0.003(4) -0.001(4) 0.014(5)
C66 0.33(3) 0.154(16) 0.054(9) 0.069(10) -0.077(13) -0.104(18)
C67 0.36(3) 0.128(14) 0.031(7) 0.001(8) 0.007(11) 0.107(17)
C68 0.096(12) 0.63(5) 0.079(11) 0.19(2) 0.032(9) 0.13(2)
C69 0.144(9) 0.115(8) 0.055(6) 0.004(6) 0.043(6) -0.007(7)
C70 0.102(11) 0.181(17) 0.047(7) 0.058(9) 0.036(7) -0.014(11)
C71 0.090(9) 0.089(10) 0.128(12) 0.029(9) 0.089(9) -0.007(8)
C72 0.26(3) 0.125(15) 0.28(3) 0.116(18) 0.26(3) 0.132(17)
C73 0.33(3) 0.28(3) 0.045(8) 0.024(13) 0.072(13) 0.26(3)
C74 0.048(5) 0.100(8) 0.116(8) 0.004(7) 0.046(5) 0.030(5)
C75 0.050(6) 0.097(10) 0.121(11) -0.009(8) 0.020(7) 0.059(7)
C76 0.111(8) 0.112(8) 0.132(9) 0.017(8) -0.003(7) 0.058(7)
C77 0.088(7) 0.111(8) 0.114(8) 0.006(7) -0.036(6) 0.043(7)
C78 0.032(5) 0.102(8) 0.097(7) 0.015(7) -0.015(5) 0.005(5)
C79 0.111(8) 0.102(8) 0.072(7) 0.032(6) -0.014(6) 0.014(7)
C80 0.107(8) 0.107(8) 0.053(6) 0.006(6) -0.016(6) -0.010(7)
C81 0.24(3) 0.34(4) 0.041(8) 0.019(13) -0.058(12) -0.24(3)
C82 0.128(15) 0.138(15) 0.136(16) 0.062(13) -0.105(13) -0.092(13)
C83 0.124(8) 0.105(8) 0.068(7) -0.033(6) 0.016(7) -0.018(7)
C84 0.80(9) 0.18(3) 0.125(19) -0.085(19) 0.30(4) -0.22(4)
C85 0.142(9) 0.113(9) 0.127(9) -0.042(8) 0.007(8) -0.001(8)
C86 0.114(8) 0.082(7) 0.115(8) -0.022(7) 0.024(7) 0.015(7)
C87 0.119(9) 0.123(9) 0.141(9) -0.035(8) 0.050(8) 0.027(7)
C88 0.145(10) 0.110(9) 0.154(10) -0.007(8) 0.023(8) 0.012(8)
C89 0.29(3) 0.023(7) 0.63(7) 0.003(17) 0.37(4) -0.002(11)
C90 0.35(4) 0.065(11) 0.093(12) 0.000(9) 0.002(17) -0.139(18)
C91 0.080(9) 0.060(9) 0.142(15) -0.005(10) -0.058(10) -0.020(7)
C92 0.032(6) 0.131(14) 0.136(14) 0.024(13) 0.003(7) -0.032(8)
C93 0.009(5) 0.093(11) 0.26(2) 0.020(13) 0.023(8) 0.015(6)
C94 0.091(11) 0.077(10) 0.27(3) 0.060(14) 0.113(15) 0.002(9)
C95 0.128(13) 0.057(8) 0.207(19) 0.019(10) 0.112(14) -0.002(9)
C96 0.108(11) 0.105(11) 0.101(11) 0.073(9) 0.059(9) 0.027(9)
C97 0.152(10) 0.123(9) 0.125(9) 0.037(8) 0.013(8) 0.014(8)
C98 0.121(8) 0.082(7) 0.103(8) 0.026(6) 0.027(7) 0.042(7)
C102 0.20(2) 0.169(19) 0.049(8) 0.016(10) 0.001(10) 0.047(15)
C103 0.38(5) 0.46(6) 0.13(2) 0.14(3) 0.14(3) 0.17(5)
C101 0.146(16) 0.069(10) 0.24(3) 0.026(13) 0.034(15) -0.002(10)
C105 0.57(6) 0.19(3) 0.072(13) 0.011(15) -0.09(2) 0.06(3)
C104 0.47(6) 0.18(3) 0.36(6) -0.10(3) 0.00(4) -0.20(4)
C100 0.22(3) 0.23(3) 0.54(6) 0.33(4) 0.21(3) 0.13(2)
C99 0.32(4) 0.39(6) 0.20(3) -0.20(4) -0.09(3) 0.10(4)
Cl1 0.183(5) 0.176(5) 0.123(4) -0.052(3) 0.051(3) -0.053(4)
Cl2 0.244(8) 0.241(8) 0.227(8) 0.110(6) -0.059(6) -0.116(7)
C107 0.079(10) 0.156(16) 0.152(16) 0.046(13) 0.026(10) 0.052(10)
C106 0.141(18) 0.18(2) 0.26(3) -0.04(2) -0.086(19) -0.033(16)

loop_
_atom_type_symbol
_atom_type_description
_atom_type_scat_dispersion_real
_atom_type_scat_dispersion_imag
_atom_type_scat_source
C C 0.0033 0.0016 'International Tables Vol C Tables 4.2.6.8 and 6.1.1.4'
H H 0.0000 0.0000 'International Tables Vol C Tables 4.2.6.8 and 6.1.1.4'
O O 0.0106 0.0060 'International Tables Vol C Tables 4.2.6.8 and 6.1.1.4'
Cl Cl 0.1484 0.1585 'International Tables Vol C Tables 4.2.6.8 and 6.1.1.4'

loop_
_geom_angle_atom_site_label_1
_geom_angle_atom_site_label_2
_geom_angle_atom_site_label_3
_geom_angle
_geom_angle_site_symmetry_1
_geom_angle_site_symmetry_3
_geom_angle_publ_flag
C3 O1 C4 95.8(7) . . ?
C38 O2 C37 94.4(7) . . ?
C2 C1 C64 122.6(8) . 3_655 ?
C2 C1 C3 102.8(8) . . ?
C64 C1 C3 132.3(8) 3_655 . ?
C1 C2 C55 120.8(8) . 3_655 ?
C1 C2 C4 106.2(8) . . ?
C55 C2 C4 130.9(8) 3_655 . ?
O1 C3 C5 101.0(8) . . ?
O1 C3 C1 103.1(8) . . ?
C5 C3 C1 103.8(7) . . ?
O1 C3 H3A 115.6 . . ?
C5 C3 H3A 115.6 . . ?
C1 C3 H3A 115.6 . . ?
O1 C4 C6 101.3(8) . . ?
O1 C4 C2 101.8(7) . . ?
C6 C4 C2 102.7(8) . . ?
O1 C4 H4A 116.2 . . ?
C6 C4 H4A 116.2 . . ?
C2 C4 H4A 116.2 . . ?
C8 C5 C6 122.4(10) . . ?
C8 C5 C3 134.2(8) . . ?
C6 C5 C3 102.9(9) . . ?
C7 C6 C5 120.0(11) . . ?
C7 C6 C4 135.8(9) . . ?
C5 C6 C4 103.9(9) . . ?
C6 C7 C10 120.6(9) . . ?
C6 C7 H7A 119.7 . . ?
C10 C7 H7A 119.7 . . ?
C5 C8 C9 118.6(9) . . ?
C5 C8 H8A 120.7 . . ?
C9 C8 H8A 120.7 . . ?
C11 C9 C8 122.2(8) . . ?
C11 C9 C10 118.2(9) . . ?
C8 C9 C10 119.6(10) . . ?
C12 C10 C7 123.2(9) . . ?
C12 C10 C9 117.8(10) . . ?
C7 C10 C9 118.8(9) . . ?
C13 C11 C9 124.4(8) . . ?
C13 C11 H11A 117.8 . . ?
C9 C11 H11A 117.8 . . ?
C10 C12 C14 124.1(9) . . ?
C10 C12 H12A 117.9 . . ?
C14 C12 H12A 117.9 . . ?
C11 C13 C15 122.8(8) . . ?
C11 C13 C14 117.1(9) . . ?
C15 C13 C14 120.1(9) . . ?
C12 C14 C32 122.2(8) . . ?
C12 C14 C13 118.3(8) . . ?
C32 C14 C13 119.4(10) . . ?
C16 C15 C28 117.9(10) . . ?
C16 C15 C13 122.7(8) . . ?
C28 C15 C13 119.4(8) . . ?
C15 C16 C17 123.9(8) . . ?
C15 C16 H16A 118.0 . . ?
C17 C16 H16A 118.0 . . ?
C22 C17 C16 119.4(8) . . ?
C22 C17 C18 118.7(9) . . ?
C16 C17 C18 121.7(8) . . ?
C19 C18 C20 109.9(11) . . ?
C19 C18 C21 108.2(9) . . ?
C20 C18 C21 109.1(10) . . ?
C19 C18 C17 112.3(7) . . ?
C20 C18 C17 107.5(7) . . ?
C21 C18 C17 109.8(8) . . ?
C18 C19 H19A 109.5 . . ?
C18 C19 H19B 109.5 . . ?
H19A C19 H19B 109.5 . . ?
C18 C19 H19C 109.5 . . ?
H19A C19 H19C 109.5 . . ?
H19B C19 H19C 109.5 . . ?
C18 C20 H20A 109.5 . . ?
C18 C20 H20B 109.5 . . ?
H20A C20 H20B 109.5 . . ?
C18 C20 H20C 109.5 . . ?
H20A C20 H20C 109.5 . . ?
H20B C20 H20C 109.5 . . ?
C18 C21 H21A 109.5 . . ?
C18 C21 H21B 109.5 . . ?
H21A C21 H21B 109.5 . . ?
C18 C21 H21C 109.5 . . ?
H21A C21 H21C 109.5 . . ?
H21B C21 H21C 109.5 . . ?
C17 C22 C23 118.5(10) . . ?
C17 C22 H22A 120.8 . . ?
C23 C22 H22A 120.8 . . ?
C28 C23 C24 118.0(8) . . ?
C28 C23 C22 121.3(8) . . ?
C24 C23 C22 120.6(10) . . ?
C25 C24 C23 121.0(10) . . ?
C25 C24 C37 105.7(8) . . ?
C23 C24 C37 131.8(9) . . ?
C24 C25 C26 122.4(9) . . ?
C24 C25 C38 103.7(10) . . ?
C26 C25 C38 132.7(8) . . ?
C25 C26 C29 121.7(9) . . ?
C25 C26 C27 119.4(8) . . ?
C29 C26 C27 118.6(10) . . ?
C32 C27 C26 120.7(8) . . ?
C32 C27 C28 122.6(8) . . ?
C26 C27 C28 116.7(10) . . ?
C23 C28 C15 118.9(8) . . ?
C23 C28 C27 122.2(9) . . ?
C15 C28 C27 118.8(9) . . ?
C30 C29 C26 120.4(10) . . ?
C30 C29 H29A 119.8 . . ?
C26 C29 H29A 119.8 . . ?
C29 C30 C31 117.6(9) . . ?
C29 C30 C33 119.5(9) . . ?
C31 C30 C33 122.9(10) . . ?
C30 C31 C32 125.7(11) . . ?
C30 C31 H31A 117.2 . . ?
C32 C31 H31A 117.2 . . ?
C27 C32 C31 116.7(9) . . ?
C27 C32 C14 119.1(8) . . ?
C31 C32 C14 124.1(10) . . ?
C35 C33 C34 110.3(11) . . ?
C35 C33 C36 111.1(12) . . ?
C34 C33 C36 107.3(9) . . ?
C35 C33 C30 110.8(9) . . ?
C34 C33 C30 110.5(10) . . ?
C36 C33 C30 106.9(8) . . ?
C33 C34 H34A 109.5 . . ?
C33 C34 H34B 109.5 . . ?
H34A C34 H34B 109.5 . . ?
C33 C34 H34C 109.5 . . ?
H34A C34 H34C 109.5 . . ?
H34B C34 H34C 109.5 . . ?
C33 C35 H35A 109.5 . . ?
C33 C35 H35B 109.5 . . ?
H35A C35 H35B 109.5 . . ?
C33 C35 H35C 109.5 . . ?
H35A C35 H35C 109.5 . . ?
H35B C35 H35C 109.5 . . ?
C33 C36 H36A 109.5 . . ?
C33 C36 H36B 109.5 . . ?
H36A C36 H36B 109.5 . . ?
C33 C36 H36C 109.5 . . ?
H36A C36 H36C 109.5 . . ?
H36B C36 H36C 109.5 . . ?
O2 C37 C24 102.0(8) . . ?
O2 C37 C39 99.7(6) . . ?
C24 C37 C39 105.7(7) . . ?
O2 C37 H37A 115.8 . . ?
C24 C37 H37A 115.8 . . ?
C39 C37 H37A 115.8 . . ?
O2 C38 C40 101.5(9) . . ?
O2 C38 C25 102.5(7) . . ?
C40 C38 C25 104.1(7) . . ?
O2 C38 H38A 115.6 . . ?
C40 C38 H38A 115.6 . . ?
C25 C38 H38A 115.6 . . ?
C41 C39 C40 121.1(9) . . ?
C41 C39 C37 134.1(8) . . ?
C40 C39 C37 104.4(8) . . ?
C42 C40 C39 122.6(9) . . ?
C42 C40 C38 134.0(9) . . ?
C39 C40 C38 103.2(8) . . ?
C39 C41 C43 118.5(8) . . ?
C39 C41 H41A 120.8 . . ?
C43 C41 H41A 120.8 . . ?
C40 C42 C44 120.2(9) . . ?
C40 C42 H42A 119.9 . . ?
C44 C42 H42A 119.9 . . ?
C45 C43 C41 123.7(8) . . ?
C45 C43 C44 117.5(8) . . ?
C41 C43 C44 118.7(8) . . ?
C60 C44 C42 123.1(8) . . ?
C60 C44 C43 117.9(8) . . ?
C42 C44 C43 119.0(8) . . ?
C43 C45 C46 124.5(8) . . ?
C43 C45 H45A 117.8 . . ?
C46 C45 H45A 117.8 . . ?
C45 C46 C47 122.9(7) . . ?
C45 C46 C59 117.6(8) . . ?
C47 C46 C59 119.5(7) . . ?
C48 C47 C56 116.5(8) . . ?
C48 C47 C46 123.9(8) . . ?
C56 C47 C46 119.6(7) . . ?
C49 C48 C47 125.7(8) . . ?
C49 C48 H48A 117.2 . . ?
C47 C48 H48A 117.1 . . ?
C48 C49 C54 117.1(7) . . ?
C48 C49 C50 122.2(8) . . ?
C54 C49 C50 120.4(8) . . ?
C52 C50 C51 107.6(10) . . ?
C52 C50 C53 110.9(12) . . ?
C51 C50 C53 110.6(13) . . ?
C52 C50 C49 110.6(8) . . ?
C51 C50 C49 109.3(8) . . ?
C53 C50 C49 107.9(8) . . ?
C50 C51 H51A 109.5 . . ?
C50 C51 H51B 109.5 . . ?
H51A C51 H51B 109.5 . . ?
C50 C51 H51C 109.5 . . ?
H51A C51 H51C 109.5 . . ?
H51B C51 H51C 109.5 . . ?
C50 C52 H52A 109.5 . . ?
C50 C52 H52B 109.5 . . ?
H52A C52 H52B 109.5 . . ?
C50 C52 H52C 109.5 . . ?
H52A C52 H52C 109.5 . . ?
H52B C52 H52C 109.5 . . ?
C50 C53 H53A 109.4 . . ?
C50 C53 H53B 109.5 . . ?
H53A C53 H53B 109.5 . . ?
C50 C53 H53C 109.5 . . ?
H53A C53 H53C 109.5 . . ?
H53B C53 H53C 109.5 . . ?
C49 C54 C55 121.4(8) . . ?
C49 C54 H54A 119.3 . . ?
C55 C54 H54A 119.3 . . ?
C56 C55 C2 119.1(7) . 3_655 ?
C56 C55 C54 118.8(8) . . ?
C2 C55 C54 121.9(8) 3_655 . ?
C55 C56 C47 120.2(7) . . ?
C55 C56 C57 119.0(8) . . ?
C47 C56 C57 120.7(7) . . ?
C64 C57 C58 118.7(7) . . ?
C64 C57 C56 121.0(7) . . ?
C58 C57 C56 120.0(7) . . ?
C61 C58 C57 118.8(7) . . ?
C61 C58 C59 122.1(7) . . ?
C57 C58 C59 119.1(7) . . ?
C60 C59 C58 122.0(7) . . ?
C60 C59 C46 117.8(7) . . ?
C58 C59 C46 120.1(7) . . ?
C59 C60 C44 124.6(8) . . ?
C59 C60 H60A 117.7 . . ?
C44 C60 H60A 117.7 . . ?
C58 C61 C62 123.2(8) . . ?
C58 C61 H61A 118.4 . . ?
C62 C61 H61A 118.4 . . ?
C63 C62 C61 117.6(8) . . ?
C63 C62 C65 122.6(8) . . ?
C61 C62 C65 119.8(8) . . ?
C62 C63 C64 121.5(8) . . ?
C62 C63 H63A 119.3 . . ?
C64 C63 H63A 119.3 . . ?
C63 C64 C1 122.4(8) . 3_655 ?
C63 C64 C57 120.3(7) . . ?
C1 C64 C57 117.2(7) 3_655 . ?
C68 C65 C66 110.1(16) . . ?
C68 C65 C67 107.3(17) . . ?
C66 C65 C67 107.2(14) . . ?
C68 C65 C62 112.9(9) . . ?
C66 C65 C62 111.2(8) . . ?
C67 C65 C62 107.8(8) . . ?
C65 C66 H66A 109.5 . . ?
C65 C66 H66B 109.5 . . ?
H66A C66 H66B 109.5 . . ?
C65 C66 H66C 109.5 . . ?
H66A C66 H66C 109.5 . . ?
H66B C66 H66C 109.5 . . ?
C65 C67 H67A 109.5 . . ?
C65 C67 H67B 109.5 . . ?
H67A C67 H67B 109.5 . . ?
C65 C67 H67C 109.5 . . ?
H67A C67 H67C 109.5 . . ?
H67B C67 H67C 109.5 . . ?
C65 C68 H68A 109.5 . . ?
C65 C68 H68B 109.5 . . ?
H68A C68 H68B 109.5 . . ?
C65 C68 H68C 109.5 . . ?
H68A C68 H68C 109.5 . . ?
H68B C68 H68C 109.5 . . ?
C84 C69 C70 127(3) 3_656 . ?
C84 C69 C80 108(3) 3_656 3_656 ?
C70 C69 C80 110.4(14) . 3_656 ?
C96 C70 C69 119.2(15) . . ?
C96 C70 C71 114.9(15) . . ?
C69 C70 C71 114.6(16) . . ?
C72 C71 C94 133.8(19) . . ?
C72 C71 C70 107(2) . . ?
C94 C71 C70 104.4(14) . . ?
C71 C72 C74 110(3) . . ?
C71 C72 C73 143(2) . . ?
C74 C72 C73 94.5(12) . . ?
C87 C73 C84 138(3) 3_656 3_656 ?
C87 C73 C72 116(2) 3_656 . ?
C84 C73 C72 94(2) 3_656 . ?
C75 C74 C93 116.3(14) . . ?
C75 C74 C72 112.2(16) . . ?
C93 C74 C72 118.4(16) . . ?
C74 C75 C76 120.4(15) . . ?
C74 C75 C87 107.1(15) . 3_656 ?
C76 C75 C87 119.4(16) . 3_656 ?
C77 C76 C75 120(2) . . ?
C77 C76 C98 112(2) . 3_656 ?
C75 C76 C98 116.5(17) . 3_656 ?
C76 C77 C78 125(2) . . ?
C76 C77 C79 109.7(19) . . ?
C78 C77 C79 115.5(16) . . ?
C77 C78 C93 124.7(16) . . ?
C77 C78 C82 120.2(15) . . ?
C93 C78 C82 102.9(14) . . ?
C80 C79 C97 135.2(19) . 3_656 ?
C80 C79 C77 114.5(16) . . ?
C97 C79 C77 98.2(17) 3_656 . ?
C79 C80 C81 124(2) . . ?
C79 C80 C69 114.6(15) . 3_656 ?
C81 C80 C69 106.6(19) . 3_656 ?
C82 C81 C80 136(4) . . ?
C82 C81 C83 117(3) . . ?
C80 C81 C83 102.2(19) . . ?
C81 C82 C91 132(3) . . ?
C81 C82 C78 110(2) . . ?
C91 C82 C78 103(2) . . ?
C84 C83 C85 132(3) . . ?
C84 C83 C81 103(3) . . ?
C85 C83 C81 110.0(15) . . ?
C69 C84 C83 120(5) 3_656 . ?
C69 C84 C73 132(4) 3_656 3_656 ?
C83 C84 C73 99(3) . 3_656 ?
C83 C85 C90 129(2) . . ?
C83 C85 C86 118(2) . . ?
C90 C85 C86 100(2) . . ?
C87 C86 C88 121.3(19) . . ?
C87 C86 C85 113.4(19) . . ?
C88 C86 C85 111.3(18) . . ?
C73 C87 C86 119(3) 3_656 . ?
C73 C87 C75 110(2) 3_656 3_656 ?
C86 C87 C75 120.1(19) . 3_656 ?
C86 C88 C98 124.8(19) . . ?
C86 C88 C89 116(2) . . ?
C98 C88 C89 108(2) . . ?
C95 C89 C88 150(4) . . ?
C95 C89 C90 103(3) . . ?
C88 C89 C90 94(2) . . ?
C85 C90 C91 111.4(17) . . ?
C85 C90 C89 118(2) . . ?
C91 C90 C89 120(2) . . ?
C82 C91 C92 108.5(18) . . ?
C82 C91 C90 120(2) . . ?
C92 C91 C90 117.4(15) . . ?
C93 C92 C91 116.0(17) . . ?
C93 C92 C94 121(2) . . ?
C91 C92 C94 113.2(16) . . ?
C92 C93 C78 109.6(17) . . ?
C92 C93 C74 123.6(19) . . ?
C78 C93 C74 113.5(14) . . ?
C95 C94 C71 121(2) . . ?
C95 C94 C92 115(2) . . ?
C71 C94 C92 111.5(14) . . ?
C89 C95 C94 149(3) . . ?
C89 C95 C96 95(3) . . ?
C94 C95 C96 101.0(17) . . ?
C97 C96 C70 126.9(18) . . ?
C97 C96 C95 119.8(15) . . ?
C70 C96 C95 99.0(12) . . ?
C96 C97 C79 113(2) . 3_656 ?
C96 C97 C98 119(2) . . ?
C79 C97 C98 117(2) 3_656 . ?
C88 C98 C97 125.6(18) . . ?
C88 C98 C76 117.8(17) . 3_656 ?
C97 C98 C76 103.3(18) . 3_656 ?
C101 C102 C103 121.1(17) . . ?
C101 C102 H10A 119.5 . . ?
C103 C102 H10A 119.5 . . ?
C104 C103 C102 118(2) . . ?
C104 C103 H10B 120.9 . . ?
C102 C103 H10B 120.9 . . ?
C102 C101 C100 116.6(16) . . ?
C102 C101 H10C 121.7 . . ?
C100 C101 H10C 121.7 . . ?
C99 C105 H10D 109.5 . . ?
C99 C105 H10E 109.5 . . ?
H10D C105 H10E 109.5 . . ?
C99 C105 H10F 109.5 . . ?
H10D C105 H10F 109.5 . . ?
H10E C105 H10F 109.5 . . ?
C103 C104 C99 125(2) . . ?
C103 C104 H10G 117.6 . . ?
C99 C104 H10G 117.5 . . ?
C99 C100 C101 125.5(17) . . ?
C99 C100 H10H 117.2 . . ?
C101 C100 H10H 117.2 . . ?
C104 C99 C100 113.7(19) . . ?
C104 C99 C105 128(2) . . ?
C100 C99 C105 118.1(17) . . ?
C106 C107 Cl2 109.9(19) . . ?
C106 C107 H10I 109.7 . . ?
Cl2 C107 H10I 109.7 . . ?
C106 C107 H10J 109.7 . . ?
Cl2 C107 H10J 109.7 . . ?
H10I C107 H10J 108.2 . . ?
C107 C106 Cl1 116.7(17) . . ?
C107 C106 H10K 108.1 . . ?
Cl1 C106 H10K 108.1 . . ?
C107 C106 H10L 108.1 . . ?
Cl1 C106 H10L 108.1 . . ?
H10K C106 H10L 107.3 . . ?

loop_
_geom_bond_atom_site_label_1
_geom_bond_atom_site_label_2
_geom_bond_distance
_geom_bond_site_symmetry_2
_geom_bond_publ_flag
O1 C3 1.431(11) . ?
O1 C4 1.455(11) . ?
O2 C38 1.437(12) . ?
O2 C37 1.495(10) . ?
C1 C2 1.380(12) . ?
C1 C64 1.408(12) 3_655 ?
C1 C3 1.526(13) . ?
C2 C55 1.413(12) 3_655 ?
C2 C4 1.509(13) . ?
C3 C5 1.521(14) . ?
C3 H3A 1.0000 . ?
C4 C6 1.494(15) . ?
C4 H4A 1.0000 . ?
C5 C8 1.326(13) . ?
C5 C6 1.444(12) . ?
C6 C7 1.344(14) . ?
C7 C10 1.402(14) . ?
C7 H7A 0.9500 . ?
C8 C9 1.427(13) . ?
C8 H8A 0.9500 . ?
C9 C11 1.403(13) . ?
C9 C10 1.445(12) . ?
C10 C12 1.377(13) . ?
C11 C13 1.386(12) . ?
C11 H11A 0.9500 . ?
C12 C14 1.410(14) . ?
C12 H12A 0.9500 . ?
C13 C15 1.442(13) . ?
C13 C14 1.452(12) . ?
C14 C32 1.449(13) . ?
C15 C16 1.379(12) . ?
C15 C28 1.421(13) . ?
C16 C17 1.384(12) . ?
C16 H16A 0.9500 . ?
C17 C22 1.384(12) . ?
C17 C18 1.585(12) . ?
C18 C19 1.495(15) . ?
C18 C20 1.518(13) . ?
C18 C21 1.544(14) . ?
C19 H19A 0.9800 . ?
C19 H19B 0.9800 . ?
C19 H19C 0.9800 . ?
C20 H20A 0.9800 . ?
C20 H20B 0.9800 . ?
C20 H20C 0.9800 . ?
C21 H21A 0.9800 . ?
C21 H21B 0.9800 . ?
C21 H21C 0.9800 . ?
C22 C23 1.428(12) . ?
C22 H22A 0.9500 . ?
C23 C28 1.405(13) . ?
C23 C24 1.417(12) . ?
C24 C25 1.375(13) . ?
C24 C37 1.504(15) . ?
C25 C26 1.406(14) . ?
C25 C38 1.554(15) . ?
C26 C29 1.437(12) . ?
C26 C27 1.441(13) . ?
C27 C32 1.373(13) . ?
C27 C28 1.461(12) . ?
C29 C30 1.374(15) . ?
C29 H29A 0.9500 . ?
C30 C31 1.381(13) . ?
C30 C33 1.539(13) . ?
C31 C32 1.400(11) . ?
C31 H31A 0.9500 . ?
C33 C35 1.512(18) . ?
C33 C34 1.516(16) . ?
C33 C36 1.532(15) . ?
C34 H34A 0.9800 . ?
C34 H34B 0.9800 . ?
C34 H34C 0.9800 . ?
C35 H35A 0.9800 . ?
C35 H35B 0.9800 . ?
C35 H35C 0.9800 . ?
C36 H36A 0.9800 . ?
C36 H36B 0.9800 . ?
C36 H36C 0.9800 . ?
C37 C39 1.533(13) . ?
C37 H37A 1.0000 . ?
C38 C40 1.547(14) . ?
C38 H38A 1.0000 . ?
C39 C41 1.357(13) . ?
C39 C40 1.419(13) . ?
C40 C42 1.320(12) . ?
C41 C43 1.443(12) . ?
C41 H41A 0.9500 . ?
C42 C44 1.405(13) . ?
C42 H42A 0.9500 . ?
C43 C45 1.386(12) . ?
C43 C44 1.455(12) . ?
C44 C60 1.398(11) . ?
C45 C46 1.411(12) . ?
C45 H45A 0.9500 . ?
C46 C47 1.443(12) . ?
C46 C59 1.450(11) . ?
C47 C48 1.385(10) . ?
C47 C56 1.411(12) . ?
C48 C49 1.366(12) . ?
C48 H48A 0.9500 . ?
C49 C54 1.370(13) . ?
C49 C50 1.573(11) . ?
C50 C52 1.485(15) . ?
C50 C51 1.515(14) . ?
C50 C53 1.516(16) . ?
C51 H51A 0.9800 . ?
C51 H51B 0.9800 . ?
C51 H51C 0.9800 . ?
C52 H52A 0.9800 . ?
C52 H52B 0.9800 . ?
C52 H52C 0.9800 . ?
C53 H53A 0.9800 . ?
C53 H53B 0.9800 . ?
C53 H53C 0.9800 . ?
C54 C55 1.422(11) . ?
C54 H54A 0.9500 . ?
C55 C56 1.406(12) . ?
C56 C57 1.454(11) . ?
C57 C64 1.410(11) . ?
C57 C58 1.422(11) . ?
C58 C61 1.369(11) . ?
C58 C59 1.444(11) . ?
C59 C60 1.386(11) . ?
C60 H60A 0.9500 . ?
C61 C62 1.422(12) . ?
C61 H61A 0.9500 . ?
C62 C63 1.365(12) . ?
C62 C65 1.544(12) . ?
C63 C64 1.407(11) . ?
C63 H63A 0.9500 . ?
C65 C68 1.413(17) . ?
C65 C66 1.478(18) . ?
C65 C67 1.514(17) . ?
C66 H66A 0.9800 . ?
C66 H66B 0.9800 . ?
C66 H66C 0.9800 . ?
C67 H67A 0.9800 . ?
C67 H67B 0.9800 . ?
C67 H67C 0.9800 . ?
C68 H68A 0.9800 . ?
C68 H68B 0.9800 . ?
C68 H68C 0.9800 . ?
C69 C84 1.20(4) 3_656 ?
C69 C70 1.45(2) . ?
C69 C80 1.67(2) 3_656 ?
C70 C96 1.41(2) . ?
C70 C71 1.55(2) . ?
C71 C72 1.28(2) . ?
C71 C94 1.47(2) . ?
C72 C74 1.57(3) . ?
C72 C73 1.60(4) . ?
C73 C87 1.24(3) 3_656 ?
C73 C84 1.50(6) 3_656 ?
C74 C75 1.391(19) . ?
C74 C93 1.48(2) . ?
C75 C76 1.44(2) . ?
C75 C87 1.49(2) 3_656 ?
C76 C77 1.23(2) . ?
C76 C98 1.48(2) 3_656 ?
C77 C78 1.25(2) . ?
C77 C79 1.65(2) . ?
C78 C93 1.44(2) . ?
C78 C82 1.71(3) . ?
C79 C80 1.219(19) . ?
C79 C97 1.33(2) 3_656 ?
C80 C81 1.36(2) . ?
C81 C82 1.07(3) . ?
C81 C83 1.74(4) . ?
C82 C91 1.37(2) . ?
C83 C84 1.35(3) . ?
C83 C85 1.37(3) . ?
C85 C90 1.37(3) . ?
C85 C86 1.53(2) . ?
C86 C87 1.33(2) . ?
C86 C88 1.34(2) . ?
C88 C98 1.40(2) . ?
C88 C89 1.47(3) . ?
C89 C95 1.11(2) . ?
C89 C90 1.61(4) . ?
C90 C91 1.53(3) . ?
C91 C92 1.46(2) . ?
C92 C93 1.30(2) . ?
C92 C94 1.51(2) . ?
C94 C95 1.31(2) . ?
C95 C96 1.92(3) . ?
C96 C97 1.32(2) . ?
C97 C98 1.40(2) . ?
C102 C101 1.392(10) . ?
C102 C103 1.392(10) . ?
C102 H10A 0.9500 . ?
C103 C104 1.381(10) . ?
C103 H10B 0.9500 . ?
C101 C100 1.402(10) . ?
C101 H10C 0.9500 . ?
C105 C99 1.569(10) . ?
C105 H10D 0.9800 . ?
C105 H10E 0.9800 . ?
C105 H10F 0.9800 . ?
C104 C99 1.387(10) . ?
C104 H10G 0.9500 . ?
C100 C99 1.389(10) . ?
C100 H10H 0.9500 . ?
Cl1 C106 1.69(2) . ?
Cl2 C107 1.604(17) . ?
C107 C106 1.42(2) . ?
C107 H10I 0.9900 . ?
C107 H10J 0.9900 . ?
C106 H10K 0.9900 . ?
C106 H10L 0.9900 . ?

loop_
_geom_torsion_atom_site_label_1
_geom_torsion_atom_site_label_2
_geom_torsion_atom_site_label_3
_geom_torsion_atom_site_label_4
_geom_torsion
_geom_torsion_site_symmetry_1
_geom_torsion_site_symmetry_2
_geom_torsion_site_symmetry_3
_geom_torsion_site_symmetry_4
_geom_torsion_publ_flag
C64 C1 C2 C55 0.7(14) 3_655 . . 3_655 ?
C3 C1 C2 C55 -164.2(8) . . . 3_655 ?
C64 C1 C2 C4 165.9(9) 3_655 . . . ?
C3 C1 C2 C4 1.0(10) . . . . ?
C4 O1 C3 C5 -55.3(8) . . . . ?
C4 O1 C3 C1 51.9(9) . . . . ?
C2 C1 C3 O1 -34.0(9) . . . . ?
C64 C1 C3 O1 163.4(9) 3_655 . . . ?
C2 C1 C3 C5 71.1(9) . . . . ?
C64 C1 C3 C5 -91.6(11) 3_655 . . . ?
C3 O1 C4 C6 55.2(8) . . . . ?
C3 O1 C4 C2 -50.5(9) . . . . ?
C1 C2 C4 O1 31.4(10) . . . . ?
C55 C2 C4 O1 -165.5(9) 3_655 . . . ?
C1 C2 C4 C6 -73.3(9) . . . . ?
C55 C2 C4 C6 89.8(11) 3_655 . . . ?
O1 C3 C5 C8 -153.5(9) . . . . ?
C1 C3 C5 C8 99.9(11) . . . . ?
O1 C3 C5 C6 35.3(8) . . . . ?
C1 C3 C5 C6 -71.3(8) . . . . ?
C8 C5 C6 C7 1.1(13) . . . . ?
C3 C5 C6 C7 173.7(8) . . . . ?
C8 C5 C6 C4 -173.1(8) . . . . ?
C3 C5 C6 C4 -0.6(9) . . . . ?
O1 C4 C6 C7 153.5(10) . . . . ?
C2 C4 C6 C7 -101.6(12) . . . . ?
O1 C4 C6 C5 -33.7(8) . . . . ?
C2 C4 C6 C5 71.3(8) . . . . ?
C5 C6 C7 C10 -1.8(13) . . . . ?
C4 C6 C7 C10 170.2(10) . . . . ?
C6 C5 C8 C9 0.6(12) . . . . ?
C3 C5 C8 C9 -169.2(9) . . . . ?
C5 C8 C9 C11 178.1(7) . . . . ?
C5 C8 C9 C10 -1.6(11) . . . . ?
C6 C7 C10 C12 -175.3(8) . . . . ?
C6 C7 C10 C9 0.9(12) . . . . ?
C11 C9 C10 C12 -2.5(11) . . . . ?
C8 C9 C10 C12 177.3(7) . . . . ?
C11 C9 C10 C7 -178.8(7) . . . . ?
C8 C9 C10 C7 0.9(11) . . . . ?
C8 C9 C11 C13 -176.4(7) . . . . ?
C10 C9 C11 C13 3.3(11) . . . . ?
C7 C10 C12 C14 177.2(8) . . . . ?
C9 C10 C12 C14 1.0(11) . . . . ?
C9 C11 C13 C15 176.3(7) . . . . ?
C9 C11 C13 C14 -2.4(11) . . . . ?
C10 C12 C14 C32 -175.8(7) . . . . ?
C10 C12 C14 C13 -0.1(11) . . . . ?
C11 C13 C14 C12 0.7(10) . . . . ?
C15 C13 C14 C12 -178.0(7) . . . . ?
C11 C13 C14 C32 176.6(7) . . . . ?
C15 C13 C14 C32 -2.2(10) . . . . ?
C11 C13 C15 C16 -5.6(11) . . . . ?
C14 C13 C15 C16 173.2(7) . . . . ?
C11 C13 C15 C28 176.4(7) . . . . ?
C14 C13 C15 C28 -4.9(10) . . . . ?
C28 C15 C16 C17 -0.5(11) . . . . ?
C13 C15 C16 C17 -178.6(7) . . . . ?
C15 C16 C17 C22 -1.7(11) . . . . ?
C15 C16 C17 C18 173.2(7) . . . . ?
C22 C17 C18 C19 -34.6(11) . . . . ?
C16 C17 C18 C19 150.4(9) . . . . ?
C22 C17 C18 C20 86.4(11) . . . . ?
C16 C17 C18 C20 -88.6(12) . . . . ?
C22 C17 C18 C21 -155.0(8) . . . . ?
C16 C17 C18 C21 30.1(10) . . . . ?
C16 C17 C22 C23 0.8(10) . . . . ?
C18 C17 C22 C23 -174.2(6) . . . . ?
C17 C22 C23 C28 2.3(10) . . . . ?
C17 C22 C23 C24 178.5(7) . . . . ?
C28 C23 C24 C25 5.2(12) . . . . ?
C22 C23 C24 C25 -171.2(7) . . . . ?
C28 C23 C24 C37 169.2(8) . . . . ?
C22 C23 C24 C37 -7.2(13) . . . . ?
C23 C24 C25 C26 -0.5(13) . . . . ?
C37 C24 C25 C26 -168.1(8) . . . . ?
C23 C24 C25 C38 168.2(7) . . . . ?
C37 C24 C25 C38 0.6(9) . . . . ?
C24 C25 C26 C29 170.8(8) . . . . ?
C38 C25 C26 C29 5.8(14) . . . . ?
C24 C25 C26 C27 -4.0(12) . . . . ?
C38 C25 C26 C27 -168.9(8) . . . . ?
C25 C26 C27 C32 -179.5(7) . . . . ?
C29 C26 C27 C32 5.6(11) . . . . ?
C25 C26 C27 C28 3.5(10) . . . . ?
C29 C26 C27 C28 -171.4(7) . . . . ?
C24 C23 C28 C15 179.2(7) . . . . ?
C22 C23 C28 C15 -4.5(11) . . . . ?
C24 C23 C28 C27 -5.6(11) . . . . ?
C22 C23 C28 C27 170.8(7) . . . . ?
C16 C15 C28 C23 3.5(10) . . . . ?
C13 C15 C28 C23 -178.3(7) . . . . ?
C16 C15 C28 C27 -171.9(6) . . . . ?
C13 C15 C28 C27 6.3(10) . . . . ?
C32 C27 C28 C23 -175.7(7) . . . . ?
C26 C27 C28 C23 1.3(10) . . . . ?
C32 C27 C28 C15 -0.4(10) . . . . ?
C26 C27 C28 C15 176.5(7) . . . . ?
C25 C26 C29 C30 -177.0(8) . . . . ?
C27 C26 C29 C30 -2.2(12) . . . . ?
C26 C29 C30 C31 -1.2(12) . . . . ?
C26 C29 C30 C33 176.7(8) . . . . ?
C29 C30 C31 C32 1.5(13) . . . . ?
C33 C30 C31 C32 -176.3(8) . . . . ?
C26 C27 C32 C31 -5.3(11) . . . . ?
C28 C27 C32 C31 171.6(7) . . . . ?
C26 C27 C32 C14 176.4(7) . . . . ?
C28 C27 C32 C14 -6.8(11) . . . . ?
C30 C31 C32 C27 1.8(12) . . . . ?
C30 C31 C32 C14 -180.0(7) . . . . ?
C12 C14 C32 C27 -176.3(7) . . . . ?
C13 C14 C32 C27 8.0(10) . . . . ?
C12 C14 C32 C31 5.4(11) . . . . ?
C13 C14 C32 C31 -170.2(7) . . . . ?
C29 C30 C33 C35 167.0(11) . . . . ?
C31 C30 C33 C35 -15.3(14) . . . . ?
C29 C30 C33 C34 44.6(12) . . . . ?
C31 C30 C33 C34 -137.7(10) . . . . ?
C29 C30 C33 C36 -71.8(12) . . . . ?
C31 C30 C33 C36 105.9(11) . . . . ?
C38 O2 C37 C24 52.3(8) . . . . ?
C38 O2 C37 C39 -56.2(9) . . . . ?
C25 C24 C37 O2 -33.3(8) . . . . ?
C23 C24 C37 O2 161.0(8) . . . . ?
C25 C24 C37 C39 70.5(8) . . . . ?
C23 C24 C37 C39 -95.2(10) . . . . ?
C37 O2 C38 C40 55.8(8) . . . . ?
C37 O2 C38 C25 -51.6(8) . . . . ?
C24 C25 C38 O2 33.9(9) . . . . ?
C26 C25 C38 O2 -159.1(9) . . . . ?
C24 C25 C38 C40 -71.6(9) . . . . ?
C26 C25 C38 C40 95.4(11) . . . . ?
O2 C37 C39 C41 -152.0(11) . . . . ?
C24 C37 C39 C41 102.6(12) . . . . ?
O2 C37 C39 C40 35.9(10) . . . . ?
C24 C37 C39 C40 -69.6(9) . . . . ?
C41 C39 C40 C42 0.2(15) . . . . ?
C37 C39 C40 C42 173.7(10) . . . . ?
C41 C39 C40 C38 -175.0(9) . . . . ?
C37 C39 C40 C38 -1.5(10) . . . . ?
O2 C38 C40 C42 150.5(11) . . . . ?
C25 C38 C40 C42 -103.3(12) . . . . ?
O2 C38 C40 C39 -35.1(9) . . . . ?
C25 C38 C40 C39 71.1(9) . . . . ?
C40 C39 C41 C43 0.6(14) . . . . ?
C37 C39 C41 C43 -170.6(10) . . . . ?
C39 C40 C42 C44 -1.7(15) . . . . ?
C38 C40 C42 C44 171.8(10) . . . . ?
C39 C41 C43 C45 176.6(9) . . . . ?
C39 C41 C43 C44 0.1(13) . . . . ?
C40 C42 C44 C60 -178.7(9) . . . . ?
C40 C42 C44 C43 2.4(14) . . . . ?
C45 C43 C44 C60 2.7(12) . . . . ?
C41 C43 C44 C60 179.4(8) . . . . ?
C45 C43 C44 C42 -178.2(8) . . . . ?
C41 C43 C44 C42 -1.6(12) . . . . ?
C41 C43 C45 C46 -175.8(8) . . . . ?
C44 C43 C45 C46 0.7(13) . . . . ?
C43 C45 C46 C47 176.3(8) . . . . ?
C43 C45 C46 C59 -2.8(12) . . . . ?
C45 C46 C47 C48 -8.6(13) . . . . ?
C59 C46 C47 C48 170.5(8) . . . . ?
C45 C46 C47 C56 173.0(8) . . . . ?
C59 C46 C47 C56 -7.8(11) . . . . ?
C56 C47 C48 C49 -1.1(12) . . . . ?
C46 C47 C48 C49 -179.5(8) . . . . ?
C47 C48 C49 C54 -3.2(13) . . . . ?
C47 C48 C49 C50 171.5(8) . . . . ?
C48 C49 C50 C52 38.4(12) . . . . ?
C54 C49 C50 C52 -147.1(10) . . . . ?
C48 C49 C50 C51 156.7(11) . . . . ?
C54 C49 C50 C51 -28.8(14) . . . . ?
C48 C49 C50 C53 -83.0(14) . . . . ?
C54 C49 C50 C53 91.5(14) . . . . ?
C48 C49 C54 C55 4.1(13) . . . . ?
C50 C49 C54 C55 -170.7(8) . . . . ?
C49 C54 C55 C56 -0.7(13) . . . . ?
C49 C54 C55 C2 174.8(9) . . . 3_655 ?
C2 C55 C56 C47 -179.4(8) 3_655 . . . ?
C54 C55 C56 C47 -3.7(12) . . . . ?
C2 C55 C56 C57 -4.0(12) 3_655 . . . ?
C54 C55 C56 C57 171.6(8) . . . . ?
C48 C47 C56 C55 4.6(11) . . . . ?
C46 C47 C56 C55 -177.0(7) . . . . ?
C48 C47 C56 C57 -170.7(7) . . . . ?
C46 C47 C56 C57 7.8(11) . . . . ?
C55 C56 C57 C64 -0.8(11) . . . . ?
C47 C56 C57 C64 174.5(7) . . . . ?
C55 C56 C57 C58 -175.1(7) . . . . ?
C47 C56 C57 C58 0.3(11) . . . . ?
C64 C57 C58 C61 -1.3(11) . . . . ?
C56 C57 C58 C61 173.1(7) . . . . ?
C64 C57 C58 C59 177.5(7) . . . . ?
C56 C57 C58 C59 -8.1(11) . . . . ?
C61 C58 C59 C60 4.4(12) . . . . ?
C57 C58 C59 C60 -174.4(7) . . . . ?
C61 C58 C59 C46 -173.3(8) . . . . ?
C57 C58 C59 C46 7.9(11) . . . . ?
C45 C46 C59 C60 1.4(11) . . . . ?
C47 C46 C59 C60 -177.8(7) . . . . ?
C45 C46 C59 C58 179.2(7) . . . . ?
C47 C46 C59 C58 0.0(11) . . . . ?
C58 C59 C60 C44 -175.5(8) . . . . ?
C46 C59 C60 C44 2.2(13) . . . . ?
C42 C44 C60 C59 176.7(9) . . . . ?
C43 C44 C60 C59 -4.3(13) . . . . ?
C57 C58 C61 C62 -0.2(12) . . . . ?
C59 C58 C61 C62 -179.0(8) . . . . ?
C58 C61 C62 C63 1.9(13) . . . . ?
C58 C61 C62 C65 179.1(8) . . . . ?
C61 C62 C63 C64 -2.0(13) . . . . ?
C65 C62 C63 C64 -179.2(8) . . . . ?
C62 C63 C64 C1 -177.3(9) . . . 3_655 ?
C62 C63 C64 C57 0.6(13) . . . . ?
C58 C57 C64 C63 1.2(11) . . . . ?
C56 C57 C64 C63 -173.2(7) . . . . ?
C58 C57 C64 C1 179.1(8) . . . 3_655 ?
C56 C57 C64 C1 4.8(11) . . . 3_655 ?
C63 C62 C65 C68 -15(2) . . . . ?
C61 C62 C65 C68 168.1(17) . . . . ?
C63 C62 C65 C66 -139.2(14) . . . . ?
C61 C62 C65 C66 43.7(16) . . . . ?
C63 C62 C65 C67 103.5(14) . . . . ?
C61 C62 C65 C67 -73.5(14) . . . . ?
C84 C69 C70 C96 -134(2) 3_656 . . . ?
C80 C69 C70 C96 -1.0(16) 3_656 . . . ?
C84 C69 C70 C71 8(3) 3_656 . . . ?
C80 C69 C70 C71 141.0(11) 3_656 . . . ?
C96 C70 C71 C72 143.5(13) . . . . ?
C69 C70 C71 C72 -0.2(15) . . . . ?
C96 C70 C71 C94 -2.2(14) . . . . ?
C69 C70 C71 C94 -145.8(12) . . . . ?
C94 C71 C72 C74 -15(2) . . . . ?
C70 C71 C72 C74 -145.6(12) . . . . ?
C94 C71 C72 C73 114(4) . . . . ?
C70 C71 C72 C73 -16(3) . . . . ?
C71 C72 C73 C87 -130(3) . . . 3_656 ?
C74 C72 C73 C87 3.3(17) . . . 3_656 ?
C71 C72 C73 C84 20(3) . . . 3_656 ?
C74 C72 C73 C84 153.0(13) . . . 3_656 ?
C71 C72 C74 C75 148.5(13) . . . . ?
C73 C72 C74 C75 -3.6(13) . . . . ?
C71 C72 C74 C93 8.6(19) . . . . ?
C73 C72 C74 C93 -143.4(12) . . . . ?
C93 C74 C75 C76 3.0(16) . . . . ?
C72 C74 C75 C76 -137.8(12) . . . . ?
C93 C74 C75 C87 143.8(11) . . . 3_656 ?
C72 C74 C75 C87 3.0(13) . . . 3_656 ?
C74 C75 C76 C77 -2(2) . . . . ?
C87 C75 C76 C77 -137.9(17) 3_656 . . . ?
C74 C75 C76 C98 138.6(13) . . . 3_656 ?
C87 C75 C76 C98 2.5(19) 3_656 . . 3_656 ?
C75 C76 C77 C78 -1(2) . . . . ?
C98 C76 C77 C78 -143.4(16) 3_656 . . . ?
C75 C76 C77 C79 141.8(14) . . . . ?
C98 C76 C77 C79 -0.3(18) 3_656 . . . ?
C76 C77 C78 C93 3(2) . . . . ?
C79 C77 C78 C93 -138.3(13) . . . . ?
C76 C77 C78 C82 138.9(16) . . . . ?
C79 C77 C78 C82 -2.4(17) . . . . ?
C76 C77 C79 C80 -147.0(15) . . . . ?
C78 C77 C79 C80 -0.2(18) . . . . ?
C76 C77 C79 C97 1.5(17) . . . 3_656 ?
C78 C77 C79 C97 148.3(14) . . . 3_656 ?
C97 C79 C80 C81 -128(2) 3_656 . . . ?
C77 C79 C80 C81 5(2) . . . . ?
C97 C79 C80 C69 6(3) 3_656 . . 3_656 ?
C77 C79 C80 C69 139.2(12) . . . 3_656 ?
C79 C80 C81 C82 -10(3) . . . . ?
C69 C80 C81 C82 -147(2) 3_656 . . . ?
C79 C80 C81 C83 141.8(17) . . . . ?
C69 C80 C81 C83 4.9(14) 3_656 . . . ?
C80 C81 C82 C91 136(3) . . . . ?
C83 C81 C82 C91 -13(4) . . . . ?
C80 C81 C82 C78 6(3) . . . . ?
C83 C81 C82 C78 -142.5(15) . . . . ?
C77 C78 C82 C81 0(2) . . . . ?
C93 C78 C82 C81 144.1(16) . . . . ?
C77 C78 C82 C91 -143.5(13) . . . . ?
C93 C78 C82 C91 0.6(13) . . . . ?
C82 C81 C83 C84 152(2) . . . . ?
C80 C81 C83 C84 -6.5(18) . . . . ?
C82 C81 C83 C85 7(2) . . . . ?
C80 C81 C83 C85 -150.8(13) . . . . ?
C85 C83 C84 C69 139(3) . . . 3_656 ?
C81 C83 C84 C69 6(3) . . . 3_656 ?
C85 C83 C84 C73 -12(3) . . . 3_656 ?
C81 C83 C84 C73 -145.0(15) . . . 3_656 ?
C84 C83 C85 C90 -125(3) . . . . ?
C81 C83 C85 C90 6(3) . . . . ?
C84 C83 C85 C86 8(3) . . . . ?
C81 C83 C85 C86 138.4(15) . . . . ?
C83 C85 C86 C87 0(2) . . . . ?
C90 C85 C86 C87 144.3(16) . . . . ?
C83 C85 C86 C88 -141.2(17) . . . . ?
C90 C85 C86 C88 3(2) . . . . ?
C88 C86 C87 C73 138(2) . . . 3_656 ?
C85 C86 C87 C73 1(2) . . . 3_656 ?
C88 C86 C87 C75 -3(3) . . . 3_656 ?
C85 C86 C87 C75 -139.2(15) . . . 3_656 ?
C87 C86 C88 C98 2(3) . . . . ?
C85 C86 C88 C98 139.1(18) . . . . ?
C87 C86 C88 C89 -137.6(18) . . . . ?
C85 C86 C88 C89 0(2) . . . . ?
C86 C88 C89 C95 123(6) . . . . ?
C98 C88 C89 C95 -23(7) . . . . ?
C86 C88 C89 C90 -2(2) . . . . ?
C98 C88 C89 C90 -148.3(16) . . . . ?
C83 C85 C90 C91 -11(3) . . . . ?
C86 C85 C90 C91 -150.3(12) . . . . ?
C83 C85 C90 C89 133(2) . . . . ?
C86 C85 C90 C89 -5(2) . . . . ?
C95 C89 C90 C85 -150.2(19) . . . . ?
C88 C89 C90 C85 5(2) . . . . ?
C95 C89 C90 C91 -8(2) . . . . ?
C88 C89 C90 C91 146.9(14) . . . . ?
C81 C82 C91 C92 -132(3) . . . . ?
C78 C82 C91 C92 -0.4(13) . . . . ?
C81 C82 C91 C90 6(3) . . . . ?
C78 C82 C91 C90 138.0(14) . . . . ?
C85 C90 C91 C82 7(2) . . . . ?
C89 C90 C91 C82 -137.1(18) . . . . ?
C85 C90 C91 C92 141.7(16) . . . . ?
C89 C90 C91 C92 -2(2) . . . . ?
C82 C91 C92 C93 0.1(16) . . . . ?
C90 C91 C92 C93 -139.3(14) . . . . ?
C82 C91 C92 C94 146.3(12) . . . . ?
C90 C91 C92 C94 6.9(19) . . . . ?
C91 C92 C93 C78 0.4(16) . . . . ?
C94 C92 C93 C78 -143.0(13) . . . . ?
C91 C92 C93 C74 138.6(15) . . . . ?
C94 C92 C93 C74 -5(2) . . . . ?
C77 C78 C93 C92 141.3(15) . . . . ?
C82 C78 C93 C92 -0.6(14) . . . . ?
C77 C78 C93 C74 -1.4(17) . . . . ?
C82 C78 C93 C74 -143.3(10) . . . . ?
C75 C74 C93 C92 -138.3(15) . . . . ?
C72 C74 C93 C92 0(2) . . . . ?
C75 C74 C93 C78 -1.5(14) . . . . ?
C72 C74 C93 C78 136.8(13) . . . . ?
C72 C71 C94 C95 -128(2) . . . . ?
C70 C71 C94 C95 3.4(16) . . . . ?
C72 C71 C94 C92 11(2) . . . . ?
C70 C71 C94 C92 142.3(10) . . . . ?
C93 C92 C94 C95 142.6(16) . . . . ?
C91 C92 C94 C95 -1.8(19) . . . . ?
C93 C92 C94 C71 1.1(17) . . . . ?
C91 C92 C94 C71 -143.2(12) . . . . ?
C88 C89 C95 C94 -99(9) . . . . ?
C90 C89 C95 C94 24(5) . . . . ?
C88 C89 C95 C96 23(6) . . . . ?
C90 C89 C95 C96 145.8(12) . . . . ?
C71 C94 C95 C89 117(5) . . . . ?
C92 C94 C95 C89 -20(5) . . . . ?
C71 C94 C95 C96 -2.8(15) . . . . ?
C92 C94 C95 C96 -140.5(13) . . . . ?
C69 C70 C96 C97 4(2) . . . . ?
C71 C70 C96 C97 -137.8(16) . . . . ?
C69 C70 C96 C95 142.6(11) . . . . ?
C71 C70 C96 C95 0.7(12) . . . . ?
C70 C96 C97 C79 -7(2) . . . 3_656 ?
C95 C96 C97 C79 -137.9(15) . . . 3_656 ?
C70 C96 C97 C98 136.6(17) . . . . ?
C95 C96 C97 C98 6(2) . . . . ?
C86 C88 C98 C97 -135(2) . . . . ?
C89 C88 C98 C97 7(3) . . . . ?
C86 C88 C98 C76 -1(3) . . . 3_656 ?
C89 C88 C98 C76 141.1(15) . . . 3_656 ?
C96 C97 C98 C88 -5(3) . . . . ?
C79 C97 C98 C88 137(2) 3_656 . . . ?
C96 C97 C98 C76 -144.3(16) . . . 3_656 ?
C79 C97 C98 C76 -2(2) 3_656 . . 3_656 ?
C101 C102 C103 C104 0.0(9) . . . . ?
C103 C102 C101 C100 0.0(7) . . . . ?
C102 C103 C104 C99 0.0(10) . . . . ?
C102 C101 C100 C99 0.0(3) . . . . ?
C103 C104 C99 C100 0.0(7) . . . . ?
C103 C104 C99 C105 -176(2) . . . . ?
C101 C100 C99 C104 0.0(3) . . . . ?
C101 C100 C99 C105 176(2) . . . . ?
Cl2 C107 C106 Cl1 -71(2) . . . . ?
